data_7027684
loop_
_publ_author_name
'Boyle, Philip D.'
'Godfrey, Stephen M.'
'Pritchard, Robin G.'

_publ_section_title
;
 The reaction of N-methylbenzothiazole-2-selone and 1,1-dimethylselenourea
 with sulfuryl chloride and dichlorine&#x200A;&#x2020;
;
_journal_issue 23
_journal_name_full 'Journal of the Chemical Society, Dalton Transactions'
_journal_page_first 4245
_journal_paper_doi 10.1039/a905552e
_journal_year 1999
_chemical_formula_sum 'C6 H16 Cl6 N4 Se2'
_chemical_formula_weight 514.85
_chemical_name_systematic
; 
 ? 
;
_space_group_IT_number 14
_symmetry_cell_setting monoclinic
_symmetry_space_group_name_Hall '-P 2yn'
_symmetry_space_group_name_H-M 'P 1 21/n 1'
_atom_sites_solution_hydrogens geom
_atom_sites_solution_primary direct
_atom_sites_solution_secondary difmap
_audit_creation_method SHELXL-97
_cell_angle_alpha 90.00
_cell_angle_beta 97.80(2)
_cell_angle_gamma 90.00
_cell_formula_units_Z 4
_cell_length_a 6.0267(10)
_cell_length_b 16.367(2)
_cell_length_c 18.116(2)
_cell_measurement_temperature 203(2)
_cell_volume 1770.4(4)
_computing_structure_refinement 'SHELXL-97 (Sheldrick, 1997)'
_computing_structure_solution 'SHELXS-97 (Sheldrick, 1990)'
_diffrn_ambient_temperature 203(2)
_diffrn_measured_fraction_theta_full 0.951
_diffrn_measured_fraction_theta_max 0.951
_diffrn_radiation_monochromator graphite
_diffrn_radiation_source 'fine-focus sealed tube'
_diffrn_radiation_type MoK\a
_diffrn_radiation_wavelength 0.71073
_diffrn_reflns_av_R_equivalents 0.0381
_diffrn_reflns_av_sigmaI/netI 0.0915
_diffrn_reflns_limit_h_max 7
_diffrn_reflns_limit_h_min 0
_diffrn_reflns_limit_k_max 19
_diffrn_reflns_limit_k_min 0
_diffrn_reflns_limit_l_max 21
_diffrn_reflns_limit_l_min -21
_diffrn_reflns_number 3388
_diffrn_reflns_theta_full 24.97
_diffrn_reflns_theta_max 24.97
_diffrn_reflns_theta_min 1.68
_exptl_absorpt_coefficient_mu 5.071
_exptl_absorpt_correction_T_max 0.5167
_exptl_absorpt_correction_T_min 0.3637
_exptl_crystal_colour colourless
_exptl_crystal_density_diffrn 1.932
_exptl_crystal_density_method 'not measured'
_exptl_crystal_description needle
_exptl_crystal_F_000 1000
_exptl_crystal_size_max 0.25
_exptl_crystal_size_mid 0.15
_exptl_crystal_size_min 0.15
_refine_diff_density_max 1.206
_refine_diff_density_min -0.700
_refine_diff_density_rms 0.159
_refine_ls_extinction_method none
_refine_ls_goodness_of_fit_ref 1.036
_refine_ls_hydrogen_treatment mixed
_refine_ls_matrix_type full
_refine_ls_number_parameters 176
_refine_ls_number_reflns 3078
_refine_ls_number_restraints 0
_refine_ls_restrained_S_all 1.036
_refine_ls_R_factor_all 0.1207
_refine_ls_R_factor_gt 0.0596
_refine_ls_shift/su_max 0.006
_refine_ls_shift/su_mean 0.001
_refine_ls_structure_factor_coef Fsqd
_refine_ls_weighting_details 'w=1/[\s^2^(Fo^2^)+(0.0663P)^2^+5.7803P] where P=(Fo^2^+2Fc^2^)/3'
_refine_ls_weighting_scheme calc
_refine_ls_wR_factor_gt 0.1232
_refine_ls_wR_factor_ref 0.1484
_reflns_number_gt 1994
_reflns_number_total 3078
_reflns_threshold_expression >2sigma(I)
_cod_data_source_file 905552esup1.cif
_cod_data_source_block s
_cod_depositor_comments
;
The following automatic conversions were performed:

'_refine_ls_weighting_scheme' value 'calc
w=1/[\s^2^(Fo^2^)+(0.0663P)^2^+5.7803P] where P=(Fo^2^+2Fc^2^)/3' was
changed to 'calc'. New tag '_refine_ls_weighting_details' was
created. The value of the new tag was set to
'w=1/[\s^2^(Fo^2^)+(0.0663P)^2^+5.7803P] where P=(Fo^2^+2Fc^2^)/3'.

Automatic conversion script
Id: cif_fix_values 3143 2015-03-26 13:38:13Z robertas 
;
_cod_original_cell_volume 1770.5(4)
_cod_original_sg_symbol_H-M 'P 21/n'
_cod_database_code 7027684

loop_
_symmetry_equiv_pos_as_xyz
'x, y, z'
'-x+1/2, y+1/2, -z+1/2'
'-x, -y, -z'
'x-1/2, -y-1/2, z-1/2'

loop_
_atom_site_label
_atom_site_type_symbol
_atom_site_fract_x
_atom_site_fract_y
_atom_site_fract_z
_atom_site_U_iso_or_equiv
_atom_site_adp_type
_atom_site_occupancy
_atom_site_calc_flag
_atom_site_refinement_flags
Se1A Se 0.64557(5) 0.708322(17) 0.673064(16) 0.02750(8) Uani 0.9032(3) d P
Se1B Se 0.5272(5) 0.7096(2) 0.66438(18) 0.0432(7) Uiso 0.0968(3) d P
Se2A Se 1.01910(5) 0.719764(17) 0.671035(15) 0.02737(8) Uani 0.9032(3) d P
Se2B Se 1.1664(5) 0.71321(19) 0.67242(17) 0.0398(7) Uiso 0.0968(3) d P
Cl2 Cl 0.56655(13) 0.61321(4) 0.57125(4) 0.0458(2) Uani 1 d .
Cl3 Cl 0.62937(12) 0.80608(4) 0.77710(4) 0.0378(2) Uani 1 d .
Cl4 Cl 1.14316(12) 0.61582(4) 0.74929(4) 0.0417(2) Uani 1 d .
Cl5 Cl 0.98514(11) 0.84598(4) 0.56659(4) 0.03590(19) Uani 1 d .
Cl1 Cl 1.18139(12) 0.54681(4) 0.94797(4) 0.03671(19) Uani 1 d .
N1 N 1.0686(4) 0.42857(13) 0.85679(13) 0.0354(7) Uani 1 d .
H1A H 0.9829 0.4019 0.8224 0.043 Uiso 1 calc R
H1B H 1.1988 0.4089 0.8748 0.043 Uiso 1 calc R
C2 C 1.0014(4) 0.49833(15) 0.88142(13) 0.0269(7) Uani 1 d .
N3 N 0.8116(3) 0.53252(12) 0.85830(12) 0.0283(6) Uani 1 d .
C4 C 0.7401(4) 0.61144(16) 0.88493(16) 0.0366(8) Uani 1 d .
H4A H 0.8632 0.6362 0.9173 0.055 Uiso 1 calc R
H4B H 0.6144 0.6033 0.9124 0.055 Uiso 1 calc R
H4C H 0.6954 0.6471 0.8427 0.055 Uiso 1 calc R
C5 C 0.6621(4) 0.49525(17) 0.79700(16) 0.0385(9) Uani 1 d .
H5A H 0.7391 0.4910 0.7535 0.058 Uiso 1 calc R
H5B H 0.5295 0.5289 0.7853 0.058 Uiso 1 calc R
H5C H 0.6187 0.4412 0.8117 0.058 Uiso 1 calc R
Cl11 Cl 1.11740(13) 0.53981(4) 0.42339(4) 0.0453(2) Uani 1 d .
N11 N 1.0984(4) 0.68173(14) 0.48307(12) 0.0378(7) Uani 1 d .
H11A H 1.0385 0.7284 0.4920 0.045 Uiso 1 calc R
H11B H 1.2311 0.6692 0.5053 0.045 Uiso 1 calc R
C12 C 0.9888(4) 0.63032(16) 0.43620(14) 0.0314(7) Uani 1 d .
N13 N 0.7906(4) 0.64383(12) 0.40057(12) 0.0315(6) Uani 1 d .
C14 C 0.6887(4) 0.72459(16) 0.40769(16) 0.0367(8) Uani 1 d .
H14A H 0.6868 0.7369 0.4600 0.055 Uiso 1 calc R
H14B H 0.5365 0.7244 0.3820 0.055 Uiso 1 calc R
H14C H 0.7754 0.7657 0.3858 0.055 Uiso 1 calc R
C15 C 0.6726(5) 0.58681(18) 0.34568(18) 0.0506(10) Uani 1 d .
H15A H 0.7243 0.5316 0.3572 0.076 Uiso 1 calc R
H15B H 0.7030 0.6014 0.2961 0.076 Uiso 1 calc R
H15C H 0.5127 0.5899 0.3476 0.076 Uiso 1 calc R

loop_
_atom_site_aniso_label
_atom_site_aniso_U_11
_atom_site_aniso_U_22
_atom_site_aniso_U_33
_atom_site_aniso_U_23
_atom_site_aniso_U_13
_atom_site_aniso_U_12
Se1A 0.02461(13) 0.02577(12) 0.03096(14) 0.00140(13) -0.00045(12) 0.00094(13)
Se2A 0.02590(13) 0.03000(13) 0.02581(13) 0.00429(13) 0.00207(11) -0.00063(13)
Cl2 0.0444(4) 0.0399(4) 0.0494(4) -0.0092(3) -0.0069(4) 0.0093(3)
Cl3 0.0399(4) 0.0354(3) 0.0375(4) -0.0008(3) 0.0029(3) 0.0044(3)
Cl4 0.0349(3) 0.0460(4) 0.0439(4) 0.0160(3) 0.0048(3) 0.0087(3)
Cl5 0.0376(4) 0.0292(3) 0.0369(4) 0.0009(3) -0.0092(3) -0.0020(3)
Cl1 0.0399(4) 0.0392(3) 0.0283(3) -0.0015(3) -0.0054(3) -0.0128(3)
N1 0.0240(11) 0.0310(11) 0.0468(14) -0.0043(11) -0.0114(11) -0.0021(10)
C2 0.0302(13) 0.0275(12) 0.0209(12) -0.0026(11) -0.0043(11) -0.0104(11)
N3 0.0295(11) 0.0216(9) 0.0308(11) 0.0030(9) -0.0066(10) -0.0007(9)
C4 0.0272(13) 0.0341(14) 0.0490(16) 0.0005(13) 0.0065(13) 0.0034(12)
C5 0.0295(14) 0.0394(15) 0.0430(16) 0.0030(14) -0.0075(13) 0.0016(13)
Cl11 0.0529(4) 0.0372(3) 0.0466(4) 0.0023(3) 0.0099(3) 0.0147(3)
N11 0.0314(12) 0.0444(13) 0.0325(12) -0.0087(11) -0.0145(11) 0.0106(11)
C12 0.0366(14) 0.0290(13) 0.0317(13) 0.0051(12) 0.0151(11) 0.0027(12)
N13 0.0352(12) 0.0275(10) 0.0315(11) 0.0002(10) 0.0038(10) 0.0025(10)
C14 0.0272(13) 0.0372(14) 0.0426(15) 0.0018(13) -0.0060(12) 0.0100(12)
C15 0.0329(15) 0.0469(16) 0.067(2) -0.0160(16) -0.0121(16) -0.0111(14)

loop_
_atom_type_symbol
_atom_type_description
_atom_type_scat_dispersion_real
_atom_type_scat_dispersion_imag
_atom_type_scat_source
C C 0.0033 0.0016 'International Tables Vol C Tables 4.2.6.8 and 6.1.1.4'
H H 0.0000 0.0000 'International Tables Vol C Tables 4.2.6.8 and 6.1.1.4'
N N 0.0061 0.0033 'International Tables Vol C Tables 4.2.6.8 and 6.1.1.4'
Cl Cl 0.1484 0.1585 'International Tables Vol C Tables 4.2.6.8 and 6.1.1.4'
Se Se -0.0929 2.2259 'International Tables Vol C Tables 4.2.6.8 and 6.1.1.4'

loop_
_geom_angle_atom_site_label_1
_geom_angle_atom_site_label_2
_geom_angle_atom_site_label_3
_geom_angle
_geom_angle_site_symmetry_1
_geom_angle_site_symmetry_3
Se1B Se1A Se2A 165.0(3) . .
Se1B Se1A Cl2 76.2(3) . .
Se2A Se1A Cl2 97.74(3) . .
Se1B Se1A Cl3 90.4(3) . .
Se2A Se1A Cl3 95.77(3) . .
Cl2 Se1A Cl3 166.44(3) . .
Se1A Se1B Se2B 163.6(4) . 1_455
Se1A Se1B Cl2 86.7(3) . .
Se2B Se1B Cl2 105.27(15) 1_455 .
Se1A Se1B Cl3 73.6(2) . .
Se2B Se1B Cl3 93.60(14) 1_455 .
Cl2 Se1B Cl3 160.27(15) . .
Se2B Se2A Se1A 168.1(2) . .
Se2B Se2A Cl4 69.5(2) . .
Se1A Se2A Cl4 99.87(3) . .
Se2A Se2B Cl4 87.4(2) . .
Se2A Se2B Se1B 172.4(3) . 1_655
Cl4 Se2B Se1B 100.15(15) . 1_655
Se1B Cl2 Se1A 17.09(8) . .
Se1A Cl3 Se1B 15.91(7) . .
Se2B Cl4 Se2A 23.04(8) . .
N3 C2 N1 124.6(2) . .
N3 C2 Cl1 118.59(19) . .
N1 C2 Cl1 116.77(18) . .
C2 N3 C4 124.2(2) . .
C2 N3 C5 119.5(2) . .
C4 N3 C5 116.1(2) . .
N13 C12 N11 124.2(2) . .
N13 C12 Cl11 119.08(19) . .
N11 C12 Cl11 116.67(19) . .
C12 N13 C14 118.5(2) . .
C12 N13 C15 123.7(2) . .
C14 N13 C15 117.3(2) . .

loop_
_geom_bond_atom_site_label_1
_geom_bond_atom_site_label_2
_geom_bond_distance
_geom_bond_site_symmetry_2
Se1A Se1B 0.710(3) .
Se1A Se2A 2.2642(5) .
Se1A Cl2 2.4112(8) .
Se1A Cl3 2.4843(8) .
Se1B Se2B 2.199(5) 1_455
Se1B Cl2 2.345(3) .
Se1B Cl3 2.589(3) .
Se2A Se2B 0.891(3) .
Se2A Cl4 2.2750(8) .
Se2B Cl4 2.134(3) .
Se2B Se1B 2.199(5) 1_655
Cl1 C2 1.704(2) .
N1 C2 1.310(3) .
C2 N3 1.292(3) .
N3 C4 1.464(3) .
N3 C5 1.465(3) .
Cl11 C12 1.702(3) .
N11 C12 1.309(3) .
C12 N13 1.297(3) .
N13 C14 1.471(3) .
N13 C15 1.474(4) .
